data_7127567
loop_
_publ_author_name
'Jiang, Xinhang'
'Li, En'
'Chen, Jiean'
'Huang, Yong'

_publ_section_title
;
 Photo-induced energy transfer relay of N-heterocyclic carbene catalysis:
 an asymmetric \a-fluorination/isomerization cascade.
;
_journal_issue 6
_journal_name_full 'Chemical communications (Cambridge, England)'
_journal_page_first 729
_journal_page_last 732
_journal_paper_doi 10.1039/d0cc07264h
_journal_volume 57
_journal_year 2021
_chemical_absolute_configuration ad
_chemical_formula_moiety 'C27 H19 F O2'
_chemical_formula_sum 'C27 H19 F O2'
_chemical_formula_weight 394.42
_space_group_crystal_system monoclinic
_space_group_IT_number 4
_space_group_name_Hall 'P 2yb'
_space_group_name_H-M_alt 'P 1 21 1'
_atom_sites_solution_hydrogens geom
_atom_sites_solution_primary direct
_audit_creation_date 2020-06-02
_audit_creation_method
;
Olex2 1.3-alpha
(compiled 2020.05.22 svn.r1d9e7f8d for OlexSys, GUI svn.r6115)
;
_audit_update_record
;
2020-06-03 deposited with the CCDC.	2020-12-11 downloaded from the CCDC.
;
_cell_angle_alpha 90
_cell_angle_beta 104.545(8)
_cell_angle_gamma 90
_cell_formula_units_Z 2
_cell_length_a 13.5867(11)
_cell_length_b 4.3673(4)
_cell_length_c 16.8442(12)
_cell_measurement_reflns_used 5162
_cell_measurement_temperature 100.0(2)
_cell_measurement_theta_max 74.0150
_cell_measurement_theta_min 2.6280
_cell_volume 967.45(14)
_computing_cell_refinement 'CrysAlisPro 1.171.38.43f (Rigaku OD, 2015)'
_computing_data_collection 'CrysAlisPro 1.171.38.43f (Rigaku OD, 2015)'
_computing_data_reduction 'CrysAlisPro 1.171.38.43f (Rigaku OD, 2015)'
_computing_molecular_graphics 'Olex2 1.3-alpha (Dolomanov et al., 2009)'
_computing_publication_material 'Olex2 1.3-alpha (Dolomanov et al., 2009)'
_computing_structure_refinement 'SHELXL 2018/3 (Sheldrick, 2015)'
_computing_structure_solution 'SHELXS  (Sheldrick, 2008)'
_diffrn_ambient_environment N~2~
_diffrn_ambient_temperature 100.0(2)
_diffrn_detector 'CCD plate'
_diffrn_detector_area_resol_mean 5.2684
_diffrn_detector_type AtlasS2
_diffrn_measured_fraction_theta_full 0.998
_diffrn_measured_fraction_theta_max 0.980
_diffrn_measurement_details
;
List of Runs (angles in degrees, time in seconds):

  # Type    Start    End  Width  t~exp~   \w     \q     \k     \f   Frames
#--------------------------------------------------------------------------
  1  \w   -114.00 -16.00   1.00    1.00    --  -39.98 -37.00-120.00   98
  2  \w   -112.00 -12.00   1.00    1.00    --  -39.98 -57.00  30.00  100
  3  \w    -68.00  33.00   1.00    1.00    --  -39.98  57.00-180.00  101
  4  \w   -114.00 -16.00   1.00    1.00    --  -39.98 -37.00  30.00   98
  5  \w   -112.00 -12.00   1.00    1.00    --  -39.98 -57.00 -60.00  100
  6  \w      7.00 116.00   1.00    1.00    --   39.98  77.00  60.00  109
  7  \w     16.00 114.00   1.00    1.00    --   39.98  37.00  60.00   98
  8  \w     23.00  96.00   1.00    1.00    --   39.98-125.00  90.00   73
  9  \w     76.00 178.00   1.00    2.73    --  108.20  77.00   0.00  102
 10  \w     79.00 178.00   1.00    2.73    --  108.20  61.00  30.00   99
 11  \w     76.00 178.00   1.00    2.73    --  108.20  77.00  30.00  102
 12  \w     82.00 178.00   1.00    2.73    --  108.20  45.00 -60.00   96
 13  \w     83.00 117.00   1.00    2.73    --  108.20  45.00  30.00   34
 14  \w     80.00 108.00   1.00    2.73    --  108.20  77.00 -30.00   28
 15  \w     79.00 106.00   1.00    2.73    --  108.20  61.00 -60.00   27
 16  \w    139.00 176.00   1.00    2.73    --  108.20  61.00 -30.00   37
 17  \w     80.00 108.00   1.00    2.73    --  108.20  61.00 -30.00   28
 18  \w     84.00 112.00   1.00    2.73    --  108.20  45.00 -90.00   28
 19  \w     79.00 105.00   1.00    2.73    --  108.20  61.00 -90.00   26
 20  \w     79.00 107.00   1.00    2.73    --  108.20  61.00   0.00   28
 21  \w     72.00 116.00   1.00    2.73    --  108.20-125.00  60.00   44
 22  \w     36.00  61.00   1.00    2.73    --  108.20-125.00  60.00   25
 23  \w     78.00 106.00   1.00    2.73    --  108.20  77.00 -60.00   28
 24  \w    125.00 178.00   1.00    2.73    --  108.20  77.00 -60.00   53
 25  \w     53.00  97.00   1.00    2.73    --  108.20 -94.00  90.00   44
 26  \w     82.00 110.00   1.00    2.73    --  108.20  45.00   0.00   28
 27  \w    131.00 176.00   1.00    2.73    --  108.20  77.00 -90.00   45
 28  \w     83.00 108.00   1.00    2.73    --  108.20  45.00  60.00   25
 29  \w     80.00 108.00   1.00    2.73    --  108.20  30.00   0.00   28
 30  \w     76.00 102.00   1.00    2.73    --  108.20  77.00 -90.00   26
 31  \w     26.00 102.00   1.00    2.73    --  108.20 -94.00   0.00   76
 32  \w     85.00 119.00   1.00    2.73    --  108.20  30.00 -30.00   34
 33  \w     83.00 112.00   1.00    2.73    --  108.20  30.00  30.00   29
 34  \w     77.00 105.00   1.00    2.73    --  108.20  77.00-120.00   28
 35  \w    111.00 171.00   1.00    2.73    --  108.20  77.00-120.00   60
 36  \w     83.00 111.00   1.00    2.73    --  108.20  45.00 -30.00   28
 37  \w     40.00  66.00   1.00    1.00    --   41.23  37.00  30.00   26
 38  \w     25.00  52.00   1.00    1.00    --   41.23  77.00  60.00   27
 39  \w     81.00 106.00   1.00    2.73    --  106.95  45.00 -90.00   25
 40  \w     85.00 111.00   1.00    2.73    --  106.95  30.00 -60.00   26
 41  \w     74.00 100.00   1.00    2.73    --  106.95  77.00 -30.00   26
 42  \w     82.00 108.00   1.00    2.73    --  106.95  45.00  30.00   26
 43  \w     78.00 104.00   1.00    2.73    --  106.95  61.00  30.00   26
 44  \w     79.00 105.00   1.00    2.73    --  106.95  61.00 -30.00   26
 45  \w     74.00 100.00   1.00    2.73    --  106.95  77.00-120.00   26
;
_diffrn_measurement_device 'four-circle diffractometer'
_diffrn_measurement_device_type 'SuperNova, Dual, Cu at zero, AtlasS2'
_diffrn_measurement_method '\w scans'
_diffrn_orient_matrix_type 'CrysAlisPro convention (1999,Acta A55,543-557)'
_diffrn_orient_matrix_UB_11 0.1061136000
_diffrn_orient_matrix_UB_12 0.0767777000
_diffrn_orient_matrix_UB_13 -0.0118030000
_diffrn_orient_matrix_UB_21 -0.0405488000
_diffrn_orient_matrix_UB_22 -0.0410906000
_diffrn_orient_matrix_UB_23 -0.0933546000
_diffrn_orient_matrix_UB_31 -0.0285197000
_diffrn_orient_matrix_UB_32 0.3418822000
_diffrn_orient_matrix_UB_33 -0.0085175000
_diffrn_radiation_monochromator mirror
_diffrn_radiation_probe x-ray
_diffrn_radiation_type 'Cu K\a'
_diffrn_radiation_wavelength 1.54184
_diffrn_reflns_av_unetI/netI 0.0473
_diffrn_reflns_Laue_measured_fraction_full 0.998
_diffrn_reflns_Laue_measured_fraction_max 0.980
_diffrn_reflns_limit_h_max 16
_diffrn_reflns_limit_h_min -16
_diffrn_reflns_limit_k_max 5
_diffrn_reflns_limit_k_min -5
_diffrn_reflns_limit_l_max 20
_diffrn_reflns_limit_l_min -9
_diffrn_reflns_number 3636
_diffrn_reflns_point_group_measured_fraction_full 0.948
_diffrn_reflns_point_group_measured_fraction_max 0.914
_diffrn_reflns_theta_full 67.684
_diffrn_reflns_theta_max 74.709
_diffrn_reflns_theta_min 2.710
_diffrn_source 'micro-focus sealed X-ray tube'
_diffrn_source_type 'SuperNova (Cu) X-ray Source'
_exptl_absorpt_coefficient_mu 0.733
_exptl_absorpt_correction_T_max 1.00000
_exptl_absorpt_correction_T_min 0.62625
_exptl_absorpt_correction_type multi-scan
_exptl_absorpt_process_details
;
CrysAlisPro 1.171.38.43f (Rigaku Oxford Diffraction, 2015)
Empirical absorption correction using spherical harmonics,
 implemented in SCALE3 ABSPACK scaling algorithm.
;
_exptl_crystal_colour colourless
_exptl_crystal_colour_primary colourless
_exptl_crystal_density_diffrn 1.354
_exptl_crystal_description needle
_exptl_crystal_F_000 412
_exptl_crystal_size_max 0.14
_exptl_crystal_size_mid 0.12
_exptl_crystal_size_min 0.1
_refine_diff_density_max 0.525
_refine_diff_density_min -0.439
_refine_diff_density_rms 0.118
_refine_ls_abs_structure_details
;
 Flack x determined using 1173 quotients [(I+)-(I-)]/[(I+)+(I-)]
 (Parsons, Flack and Wagner, Acta Cryst. B69 (2013) 249-259).
;
_refine_ls_abs_structure_Flack 0.01(15)
_refine_ls_extinction_method none
_refine_ls_goodness_of_fit_ref 1.065
_refine_ls_hydrogen_treatment constr
_refine_ls_matrix_type full
_refine_ls_number_parameters 272
_refine_ls_number_reflns 3636
_refine_ls_number_restraints 1
_refine_ls_restrained_S_all 1.065
_refine_ls_R_factor_all 0.0997
_refine_ls_R_factor_gt 0.0973
_refine_ls_shift/su_max 0.004
_refine_ls_shift/su_mean 0.000
_refine_ls_structure_factor_coef Fsqd
_refine_ls_weighting_details 'w=1/[\s^2^(Fo^2^)+(0.1418P)^2^+2.7019P] where P=(Fo^2^+2Fc^2^)/3'
_refine_ls_weighting_scheme calc
_refine_ls_wR_factor_gt 0.2945
_refine_ls_wR_factor_ref 0.2962
_reflns_Friedel_coverage 0.642
_reflns_Friedel_fraction_full 0.881
_reflns_Friedel_fraction_max 0.827
_reflns_number_gt 3445
_reflns_number_total 3636
_reflns_threshold_expression 'I > 2\s(I)'
_cod_data_source_file d0cc07264h2.cif
_cod_data_source_block exp_2153
_cod_depositor_comments 'Adding full bibliography for 7127567.cif.'
_cod_database_code 7127567
_shelx_shelxl_version_number 2018/3
_shelx_space_group_comment
;
The symmetry employed for this shelxl refinement is uniquely defined
by the following loop, which should always be used as a source of
symmetry information in preference to the above space-group names.
They are only intended as comments.
;
_reflns_odcompleteness_completeness 99.85
_reflns_odcompleteness_iscentric 1
_reflns_odcompleteness_theta 66.97
_olex2_refinement_description
;
1. Twinned data refinement
 Scales: 0.712(3)
 0.288(3)
2. Fixed Uiso
 At 1.2 times of:
  All C(H) groups, All C(H,H) groups
3.a Ternary CH refined with riding coordinates:
 C19(H19)
3.b Secondary CH2 refined with riding coordinates:
 C18(H18A,H18B)
3.c Aromatic/amide H refined with riding coordinates:
 C2(H2), C3(H3), C7(H7), C8(H8), C12(H12), C13(H13), C14(H14), C15(H15),
 C16(H16), C20(H20), C21(H21), C23(H23), C24(H24), C25(H25), C26(H26), C27(H27)
;
_olex2_submission_special_instructions 'No special instructions were received'
_oxdiff_exptl_absorpt_empirical_details
;
Empirical correction (ABSPACK) includes:
- Absorption correction using spherical harmonics
- Frame scaling
- Detector area scaling
;
_oxdiff_exptl_absorpt_empirical_full_max 1.544
_oxdiff_exptl_absorpt_empirical_full_min 0.568

loop_
_space_group_symop_operation_xyz
'x, y, z'
'-x, y+1/2, -z'

loop_
_atom_site_label
_atom_site_type_symbol
_atom_site_fract_x
_atom_site_fract_y
_atom_site_fract_z
_atom_site_U_iso_or_equiv
_atom_site_adp_type
_atom_site_occupancy
_atom_site_site_symmetry_order
_atom_site_calc_flag
_atom_site_refinement_flags_posn
_atom_site_refinement_flags_adp
_atom_site_refinement_flags_occupancy
_atom_site_disorder_assembly
_atom_site_disorder_group
F1 F 0.2531(2) 0.1315(6) 0.48023(15) 0.0380(7) Uani 1 1 d . . . . .
O1 O 0.0386(2) 0.5278(10) 0.61751(17) 0.0415(9) Uani 1 1 d . . . . .
O2 O 0.1880(2) 0.5385(9) 0.58344(17) 0.0361(8) Uani 1 1 d . . . . .
C1 C 0.1945(3) 0.6085(10) 0.7221(2) 0.0294(10) Uani 1 1 d . . . . .
C2 C 0.2805(3) 0.7881(12) 0.7309(3) 0.0368(11) Uani 1 1 d . . . . .
H2 H 0.298465 0.858798 0.684401 0.044 Uiso 1 1 calc R U . . .
C3 C 0.3394(3) 0.8633(11) 0.8068(3) 0.0349(11) Uani 1 1 d . . . . .
H3 H 0.394499 0.994296 0.811354 0.042 Uiso 1 1 calc R U . . .
C4 C 0.3178(3) 0.7459(11) 0.8774(3) 0.0342(11) Uani 1 1 d . . . . .
C5 C 0.2319(3) 0.5517(12) 0.8710(2) 0.0312(10) Uani 1 1 d . . . . .
C6 C 0.1675(3) 0.4855(10) 0.7913(2) 0.0291(10) Uani 1 1 d . . . . .
C7 C 0.3792(4) 0.8126(12) 0.9581(3) 0.0383(12) Uani 1 1 d . . . . .
H7 H 0.434639 0.942907 0.963700 0.046 Uiso 1 1 calc R U . . .
C8 C 0.3593(3) 0.6937(14) 1.0256(3) 0.0421(13) Uani 1 1 d . . . . .
H8 H 0.401054 0.744217 1.076690 0.050 Uiso 1 1 calc R U . . .
C9 C 0.2752(3) 0.4898(11) 1.0211(2) 0.0332(11) Uani 1 1 d . . . . .
C10 C 0.2105(3) 0.4252(11) 0.9417(3) 0.0312(10) Uani 1 1 d . . . . .
C11 C 0.1267(3) 0.2300(11) 0.9360(3) 0.0323(11) Uani 1 1 d . . . . .
C12 C 0.1074(4) 0.1024(13) 1.0066(3) 0.0390(12) Uani 1 1 d . . . . .
H12 H 0.052536 -0.029088 1.002420 0.047 Uiso 1 1 calc R U . . .
C13 C 0.1709(4) 0.1727(12) 1.0838(3) 0.0412(13) Uani 1 1 d . . . . .
H13 H 0.157251 0.090521 1.130875 0.049 Uiso 1 1 calc R U . . .
C14 C 0.2528(4) 0.3618(11) 1.0902(3) 0.0376(12) Uani 1 1 d . . . . .
H14 H 0.294465 0.405686 1.141816 0.045 Uiso 1 1 calc R U . . .
C15 C 0.0627(3) 0.1668(12) 0.8562(3) 0.0363(12) Uani 1 1 d . . . . .
H15 H 0.006899 0.038456 0.851251 0.044 Uiso 1 1 calc R U . . .
C16 C 0.0818(3) 0.2899(12) 0.7879(3) 0.0337(11) Uani 1 1 d . . . . .
H16 H 0.037914 0.246338 0.737159 0.040 Uiso 1 1 calc R U . . .
C17 C 0.1292(3) 0.5492(12) 0.6372(2) 0.0350(11) Uani 1 1 d . . . . .
C18 C 0.1345(3) 0.5075(13) 0.4981(2) 0.0339(11) Uani 1 1 d . . . . .
H18A H 0.101235 0.697858 0.477040 0.041 Uiso 1 1 calc R U . . .
H18B H 0.083813 0.346712 0.490951 0.041 Uiso 1 1 calc R U . . .
C19 C 0.2161(3) 0.4268(11) 0.4550(2) 0.0331(11) Uani 1 1 d . . . . .
H19 H 0.272058 0.573507 0.471706 0.040 Uiso 1 1 calc R U . . .
C20 C 0.1784(3) 0.4350(11) 0.3630(3) 0.0330(11) Uani 1 1 d . . . . .
H20 H 0.111469 0.373717 0.341455 0.040 Uiso 1 1 calc R U . . .
C21 C 0.2285(3) 0.5175(12) 0.3102(2) 0.0348(11) Uani 1 1 d . . . . .
H21 H 0.191772 0.519929 0.255557 0.042 Uiso 1 1 calc R U . . .
C22 C 0.3377(3) 0.6091(10) 0.3264(2) 0.0317(10) Uani 1 1 d . . . . .
C23 C 0.3674(4) 0.8116(13) 0.2728(3) 0.0411(13) Uani 1 1 d . . . . .
H23 H 0.318925 0.890384 0.228322 0.049 Uiso 1 1 calc R U . . .
C24 C 0.4674(3) 0.8962(12) 0.2848(3) 0.0385(12) Uani 1 1 d . . . . .
H24 H 0.485606 1.031629 0.248305 0.046 Uiso 1 1 calc R U . . .
C25 C 0.5409(3) 0.7845(12) 0.3496(3) 0.0392(12) Uani 1 1 d . . . . .
H25 H 0.607955 0.848989 0.358124 0.047 Uiso 1 1 calc R U . . .
C26 C 0.5144(3) 0.5750(12) 0.4022(3) 0.0376(12) Uani 1 1 d . . . . .
H26 H 0.564029 0.493133 0.445288 0.045 Uiso 1 1 calc R U . . .
C27 C 0.4128(3) 0.4862(11) 0.3905(2) 0.0334(11) Uani 1 1 d . . . . .
H27 H 0.395288 0.344250 0.425756 0.040 Uiso 1 1 calc R U . . .

loop_
_atom_site_aniso_label
_atom_site_aniso_U_11
_atom_site_aniso_U_22
_atom_site_aniso_U_33
_atom_site_aniso_U_23
_atom_site_aniso_U_13
_atom_site_aniso_U_12
F1 0.0429(12) 0.0305(14) 0.0418(11) 0.0000(11) 0.0131(10) 0.0038(11)
O1 0.0305(13) 0.064(2) 0.0335(13) 0.0020(16) 0.0136(10) 0.0023(16)
O2 0.0328(13) 0.0498(19) 0.0286(11) -0.0032(13) 0.0131(10) 0.0005(15)
C1 0.0365(19) 0.020(2) 0.0345(17) -0.0010(16) 0.0141(14) 0.0035(17)
C2 0.042(2) 0.039(3) 0.0342(18) -0.0008(19) 0.0173(15) 0.006(2)
C3 0.0361(19) 0.031(2) 0.0392(19) -0.0066(18) 0.0123(16) 0.0027(19)
C4 0.0337(19) 0.034(2) 0.0364(19) -0.0043(18) 0.0110(15) 0.0065(18)
C5 0.0272(16) 0.037(2) 0.0314(16) -0.0020(17) 0.0113(13) 0.0118(18)
C6 0.0274(17) 0.029(2) 0.0335(17) -0.0059(16) 0.0125(13) 0.0073(16)
C7 0.033(2) 0.037(3) 0.044(2) -0.011(2) 0.0078(17) -0.001(2)
C8 0.032(2) 0.061(3) 0.0321(18) -0.018(2) 0.0048(16) 0.005(2)
C9 0.0334(19) 0.035(2) 0.0318(17) -0.0071(17) 0.0084(15) 0.0106(19)
C10 0.0307(18) 0.031(2) 0.0341(18) -0.0021(17) 0.0130(14) 0.0100(17)
C11 0.0323(19) 0.031(2) 0.0356(18) 0.0011(17) 0.0114(15) 0.0084(18)
C12 0.040(2) 0.042(3) 0.0370(19) 0.005(2) 0.0121(16) 0.003(2)
C13 0.058(3) 0.039(3) 0.0294(17) 0.0052(18) 0.0158(16) 0.013(2)
C14 0.047(2) 0.035(3) 0.0325(19) 0.0001(18) 0.0132(16) 0.009(2)
C15 0.0340(19) 0.040(3) 0.0355(19) -0.0018(19) 0.0105(15) -0.004(2)
C16 0.0320(19) 0.038(2) 0.0313(17) -0.0006(19) 0.0083(15) 0.0050(19)
C17 0.0408(19) 0.039(2) 0.0313(16) 0.0032(18) 0.0199(13) 0.0074(19)
C18 0.0320(18) 0.042(3) 0.0293(16) 0.0048(18) 0.0099(14) 0.002(2)
C19 0.039(2) 0.032(2) 0.0299(18) -0.0020(17) 0.0114(16) 0.0023(19)
C20 0.034(2) 0.029(2) 0.0344(19) -0.0039(17) 0.0052(16) 0.0004(18)
C21 0.041(2) 0.037(2) 0.0250(16) -0.0044(18) 0.0052(15) 0.008(2)
C22 0.042(2) 0.026(2) 0.0308(16) -0.0062(16) 0.0162(14) 0.0038(18)
C23 0.050(2) 0.045(3) 0.0312(18) -0.001(2) 0.0159(16) 0.001(2)
C24 0.039(2) 0.033(2) 0.048(2) -0.0020(19) 0.0206(16) 0.001(2)
C25 0.0327(19) 0.034(2) 0.055(2) -0.016(2) 0.0177(16) -0.0125(19)
C26 0.038(2) 0.040(3) 0.0360(18) -0.0112(19) 0.0107(16) 0.002(2)
C27 0.0355(19) 0.035(2) 0.0315(17) -0.0039(17) 0.0127(14) 0.0067(19)

loop_
_atom_type_symbol
_atom_type_description
_atom_type_scat_dispersion_real
_atom_type_scat_dispersion_imag
_atom_type_scat_source
C C 0.0181 0.0091 'International Tables Vol C Tables 4.2.6.8 and 6.1.1.4'
H H 0.0000 0.0000 'International Tables Vol C Tables 4.2.6.8 and 6.1.1.4'
F F 0.0727 0.0534 'International Tables Vol C Tables 4.2.6.8 and 6.1.1.4'
O O 0.0492 0.0322 'International Tables Vol C Tables 4.2.6.8 and 6.1.1.4'

loop_
_geom_angle_atom_site_label_1
_geom_angle_atom_site_label_2
_geom_angle_atom_site_label_3
_geom_angle
_geom_angle_site_symmetry_1
_geom_angle_site_symmetry_3
_geom_angle_publ_flag
C17 O2 C18 115.8(3) . . ?
C2 C1 C6 121.0(4) . . ?
C2 C1 C17 118.7(4) . . ?
C6 C1 C17 120.4(4) . . ?
C1 C2 H2 119.5 . . ?
C3 C2 C1 121.1(4) . . ?
C3 C2 H2 119.5 . . ?
C2 C3 H3 119.6 . . ?
C2 C3 C4 120.7(5) . . ?
C4 C3 H3 119.6 . . ?
C3 C4 C5 120.0(4) . . ?
C3 C4 C7 122.5(4) . . ?
C5 C4 C7 117.5(4) . . ?
C4 C5 C6 119.0(4) . . ?
C10 C5 C4 120.6(4) . . ?
C10 C5 C6 120.3(4) . . ?
C1 C6 C5 118.1(4) . . ?
C1 C6 C16 124.7(4) . . ?
C16 C6 C5 117.1(4) . . ?
C4 C7 H7 118.9 . . ?
C8 C7 C4 122.3(5) . . ?
C8 C7 H7 118.9 . . ?
C7 C8 H8 119.2 . . ?
C7 C8 C9 121.6(4) . . ?
C9 C8 H8 119.2 . . ?
C10 C9 C8 117.7(4) . . ?
C14 C9 C8 122.9(4) . . ?
C14 C9 C10 119.4(4) . . ?
C5 C10 C9 120.3(4) . . ?
C11 C10 C5 121.1(4) . . ?
C11 C10 C9 118.6(4) . . ?
C10 C11 C15 118.1(4) . . ?
C12 C11 C10 120.4(4) . . ?
C12 C11 C15 121.5(4) . . ?
C11 C12 H12 120.0 . . ?
C11 C12 C13 120.0(5) . . ?
C13 C12 H12 120.0 . . ?
C12 C13 H13 119.9 . . ?
C14 C13 C12 120.2(5) . . ?
C14 C13 H13 119.9 . . ?
C9 C14 H14 119.3 . . ?
C13 C14 C9 121.4(4) . . ?
C13 C14 H14 119.3 . . ?
C11 C15 H15 119.3 . . ?
C16 C15 C11 121.4(4) . . ?
C16 C15 H15 119.3 . . ?
C6 C16 H16 119.0 . . ?
C15 C16 C6 122.0(4) . . ?
C15 C16 H16 119.0 . . ?
O1 C17 O2 123.6(4) . . ?
O1 C17 C1 126.7(4) . . ?
O2 C17 C1 109.6(4) . . ?
O2 C18 H18A 110.8 . . ?
O2 C18 H18B 110.8 . . ?
O2 C18 C19 104.7(3) . . ?
H18A C18 H18B 108.9 . . ?
C19 C18 H18A 110.8 . . ?
C19 C18 H18B 110.8 . . ?
F1 C19 C18 108.5(4) . . ?
F1 C19 H19 108.6 . . ?
F1 C19 C20 109.6(4) . . ?
C18 C19 H19 108.6 . . ?
C20 C19 C18 112.8(4) . . ?
C20 C19 H19 108.6 . . ?
C19 C20 H20 116.2 . . ?
C21 C20 C19 127.6(4) . . ?
C21 C20 H20 116.2 . . ?
C20 C21 H21 116.0 . . ?
C20 C21 C22 128.0(4) . . ?
C22 C21 H21 116.0 . . ?
C23 C22 C21 119.2(4) . . ?
C27 C22 C21 122.6(4) . . ?
C27 C22 C23 118.1(4) . . ?
C22 C23 H23 119.6 . . ?
C24 C23 C22 120.8(4) . . ?
C24 C23 H23 119.6 . . ?
C23 C24 H24 119.4 . . ?
C25 C24 C23 121.2(5) . . ?
C25 C24 H24 119.4 . . ?
C24 C25 H25 120.3 . . ?
C24 C25 C26 119.4(4) . . ?
C26 C25 H25 120.3 . . ?
C25 C26 H26 120.0 . . ?
C25 C26 C27 120.0(4) . . ?
C27 C26 H26 120.0 . . ?
C22 C27 C26 120.4(4) . . ?
C22 C27 H27 119.8 . . ?
C26 C27 H27 119.8 . . ?

loop_
_geom_bond_atom_site_label_1
_geom_bond_atom_site_label_2
_geom_bond_distance
_geom_bond_site_symmetry_2
_geom_bond_publ_flag
F1 C19 1.410(5) . ?
O1 C17 1.195(5) . ?
O2 C17 1.351(5) . ?
O2 C18 1.445(5) . ?
C1 C2 1.384(7) . ?
C1 C6 1.412(6) . ?
C1 C17 1.504(5) . ?
C2 H2 0.9300 . ?
C2 C3 1.368(6) . ?
C3 H3 0.9300 . ?
C3 C4 1.391(7) . ?
C4 C5 1.425(7) . ?
C4 C7 1.435(6) . ?
C5 C6 1.436(5) . ?
C5 C10 1.407(6) . ?
C6 C16 1.435(6) . ?
C7 H7 0.9300 . ?
C7 C8 1.338(7) . ?
C8 H8 0.9300 . ?
C8 C9 1.436(7) . ?
C9 C10 1.433(5) . ?
C9 C14 1.391(7) . ?
C10 C11 1.406(6) . ?
C11 C12 1.397(7) . ?
C11 C15 1.433(6) . ?
C12 H12 0.9300 . ?
C12 C13 1.402(6) . ?
C13 H13 0.9300 . ?
C13 C14 1.369(7) . ?
C14 H14 0.9300 . ?
C15 H15 0.9300 . ?
C15 C16 1.353(7) . ?
C16 H16 0.9300 . ?
C18 H18A 0.9700 . ?
C18 H18B 0.9700 . ?
C18 C19 1.511(7) . ?
C19 H19 0.9800 . ?
C19 C20 1.505(6) . ?
C20 H20 0.9300 . ?
C20 C21 1.299(7) . ?
C21 H21 0.9300 . ?
C21 C22 1.495(6) . ?
C22 C23 1.394(7) . ?
C22 C27 1.394(6) . ?
C23 H23 0.9300 . ?
C23 C24 1.373(7) . ?
C24 H24 0.9300 . ?
C24 C25 1.371(6) . ?
C25 H25 0.9300 . ?
C25 C26 1.382(7) . ?
C26 H26 0.9300 . ?
C26 C27 1.399(7) . ?
C27 H27 0.9300 . ?

loop_
_geom_torsion_atom_site_label_1
_geom_torsion_atom_site_label_2
_geom_torsion_atom_site_label_3
_geom_torsion_atom_site_label_4
_geom_torsion
_geom_torsion_site_symmetry_1
_geom_torsion_site_symmetry_2
_geom_torsion_site_symmetry_3
_geom_torsion_site_symmetry_4
_geom_torsion_publ_flag
F1 C19 C20 C21 -93.6(6) . . . . ?
O2 C18 C19 F1 67.8(5) . . . . ?
O2 C18 C19 C20 -170.6(4) . . . . ?
C1 C2 C3 C4 3.9(8) . . . . ?
C1 C6 C16 C15 176.6(5) . . . . ?
C2 C1 C6 C5 -0.1(6) . . . . ?
C2 C1 C6 C16 -178.0(5) . . . . ?
C2 C1 C17 O1 -144.1(6) . . . . ?
C2 C1 C17 O2 32.6(6) . . . . ?
C2 C3 C4 C5 -1.7(7) . . . . ?
C2 C3 C4 C7 178.4(5) . . . . ?
C3 C4 C5 C6 -1.3(7) . . . . ?
C3 C4 C5 C10 178.5(4) . . . . ?
C3 C4 C7 C8 -178.5(5) . . . . ?
C4 C5 C6 C1 2.2(6) . . . . ?
C4 C5 C6 C16 -179.8(4) . . . . ?
C4 C5 C10 C9 -0.2(7) . . . . ?
C4 C5 C10 C11 -179.1(4) . . . . ?
C4 C7 C8 C9 0.3(8) . . . . ?
C5 C4 C7 C8 1.6(7) . . . . ?
C5 C6 C16 C15 -1.3(7) . . . . ?
C5 C10 C11 C12 179.0(5) . . . . ?
C5 C10 C11 C15 -0.9(7) . . . . ?
C6 C1 C2 C3 -2.9(7) . . . . ?
C6 C1 C17 O1 35.2(8) . . . . ?
C6 C1 C17 O2 -148.1(4) . . . . ?
C6 C5 C10 C9 179.6(4) . . . . ?
C6 C5 C10 C11 0.6(7) . . . . ?
C7 C4 C5 C6 178.6(4) . . . . ?
C7 C4 C5 C10 -1.6(7) . . . . ?
C7 C8 C9 C10 -2.1(7) . . . . ?
C7 C8 C9 C14 179.8(5) . . . . ?
C8 C9 C10 C5 2.0(7) . . . . ?
C8 C9 C10 C11 -179.0(4) . . . . ?
C8 C9 C14 C13 178.8(5) . . . . ?
C9 C10 C11 C12 0.0(7) . . . . ?
C9 C10 C11 C15 -179.9(4) . . . . ?
C10 C5 C6 C1 -177.6(4) . . . . ?
C10 C5 C6 C16 0.4(6) . . . . ?
C10 C9 C14 C13 0.7(7) . . . . ?
C10 C11 C12 C13 1.0(7) . . . . ?
C10 C11 C15 C16 0.1(7) . . . . ?
C11 C12 C13 C14 -1.2(8) . . . . ?
C11 C15 C16 C6 1.0(8) . . . . ?
C12 C11 C15 C16 -179.8(5) . . . . ?
C12 C13 C14 C9 0.3(8) . . . . ?
C14 C9 C10 C5 -179.8(4) . . . . ?
C14 C9 C10 C11 -0.8(7) . . . . ?
C15 C11 C12 C13 -179.1(5) . . . . ?
C17 O2 C18 C19 -167.0(4) . . . . ?
C17 C1 C2 C3 176.3(5) . . . . ?
C17 C1 C6 C5 -179.4(4) . . . . ?
C17 C1 C6 C16 2.7(7) . . . . ?
C18 O2 C17 O1 1.7(8) . . . . ?
C18 O2 C17 C1 -175.2(4) . . . . ?
C18 C19 C20 C21 145.3(5) . . . . ?
C19 C20 C21 C22 3.7(9) . . . . ?
C20 C21 C22 C23 -151.8(5) . . . . ?
C20 C21 C22 C27 32.1(8) . . . . ?
C21 C22 C23 C24 -178.7(5) . . . . ?
C21 C22 C27 C26 178.8(4) . . . . ?
C22 C23 C24 C25 0.0(8) . . . . ?
C23 C22 C27 C26 2.6(7) . . . . ?
C23 C24 C25 C26 2.2(8) . . . . ?
C24 C25 C26 C27 -2.0(7) . . . . ?
C25 C26 C27 C22 -0.4(7) . . . . ?
C27 C22 C23 C24 -2.4(7) . . . . ?

loop_
_twin_individual_id
_twin_individual_mass_fraction_refined
1 0.712(3)
2 0.288(3)
